data_7120687
loop_
_publ_author_name
'Nikolayenko, Varvara I.'
'Heyns, Anneli'
'Barbour, Len'

_publ_section_title
;
 Threading the needle: guest transport in a versatile 0D porous molecular
 crystal
;
_journal_name_full 'Chem. Commun.'
_journal_paper_doi 10.1039/C7CC06676G
_journal_year 2017
_chemical_formula_moiety 'C34 H40 Cl4 Cu2 N8, C H2 Cl2'
_chemical_formula_sum 'C35 H42 Cl6 Cu2 N8'
_chemical_formula_weight 914.54
_chemical_name_common 6
_space_group_crystal_system monoclinic
_space_group_IT_number 14
_space_group_name_Hall '-P 2ybc'
_space_group_name_H-M_alt 'P 1 21/c 1'
_symmetry_space_group_name_Hall '-P 2ybc'
_symmetry_space_group_name_H-M 'P 1 21/c 1'
_atom_sites_solution_hydrogens geom
_audit_creation_method SHELXL-2016/6
_audit_update_record
;
2017-08-18 deposited with the CCDC.
2017-09-21 downloaded from the CCDC.
;
_cell_angle_alpha 90
_cell_angle_beta 99.387(2)
_cell_angle_gamma 90
_cell_formula_units_Z 2
_cell_length_a 8.3498(11)
_cell_length_b 10.6457(14)
_cell_length_c 22.378(3)
_cell_measurement_reflns_used 4184
_cell_measurement_temperature 100(2)
_cell_measurement_theta_max 27.75
_cell_measurement_theta_min 1.84
_cell_volume 1962.5(5)
_computing_cell_refinement 'SAINT (Bruker, 2016)'
_computing_data_collection 'APEX3 (Bruker, 2016)'
_computing_data_reduction 'SAINT (Bruker, 2016)'
_computing_structure_refinement 'SHELXL-2016/6 (Sheldrick, 2016)'
_computing_structure_solution 'SHELXL-2016/6 (Sheldrick, 2016)'
_diffrn_ambient_temperature 100(2)
_diffrn_measured_fraction_theta_full 0.997
_diffrn_measured_fraction_theta_max 0.907
_diffrn_measurement_device_type 'Bruker APEX CCD area -detector'
_diffrn_measurement_method \w
_diffrn_radiation_type MoK\a
_diffrn_radiation_wavelength 0.71073
_diffrn_reflns_av_R_equivalents 0.0339
_diffrn_reflns_av_unetI/netI 0.0472
_diffrn_reflns_Laue_measured_fraction_full 0.997
_diffrn_reflns_Laue_measured_fraction_max 0.907
_diffrn_reflns_limit_h_max 10
_diffrn_reflns_limit_h_min -10
_diffrn_reflns_limit_k_max 13
_diffrn_reflns_limit_k_min -11
_diffrn_reflns_limit_l_max 27
_diffrn_reflns_limit_l_min -28
_diffrn_reflns_number 10291
_diffrn_reflns_point_group_measured_fraction_full 0.997
_diffrn_reflns_point_group_measured_fraction_max 0.907
_diffrn_reflns_theta_full 26.000
_diffrn_reflns_theta_max 27.751
_diffrn_reflns_theta_min 1.845
_diffrn_source 'fine-focus sealed tube'
_exptl_absorpt_coefficient_mu 1.530
_exptl_absorpt_correction_T_max 0.9556
_exptl_absorpt_correction_T_min 0.8262
_exptl_absorpt_correction_type numerical
_exptl_absorpt_process_details 'SADABS, 2016'
_exptl_crystal_colour Green
_exptl_crystal_density_diffrn 1.548
_exptl_crystal_description Plate
_exptl_crystal_F_000 936
_exptl_crystal_size_max 0.130
_exptl_crystal_size_mid 0.100
_exptl_crystal_size_min 0.030
_refine_diff_density_max 0.597
_refine_diff_density_min -1.026
_refine_diff_density_rms 0.097
_refine_ls_extinction_method none
_refine_ls_goodness_of_fit_ref 1.024
_refine_ls_hydrogen_treatment constr
_refine_ls_matrix_type full
_refine_ls_number_parameters 230
_refine_ls_number_reflns 4184
_refine_ls_number_restraints 0
_refine_ls_restrained_S_all 1.024
_refine_ls_R_factor_all 0.0638
_refine_ls_R_factor_gt 0.0414
_refine_ls_shift/su_max 0.000
_refine_ls_shift/su_mean 0.000
_refine_ls_structure_factor_coef Fsqd
_refine_ls_weighting_details 'w=1/[\s^2^(Fo^2^)+(0.0602P)^2^+0.9925P] where P=(Fo^2^+2Fc^2^)/3'
_refine_ls_weighting_scheme calc
_refine_ls_wR_factor_gt 0.0984
_refine_ls_wR_factor_ref 0.1118
_reflns_Friedel_coverage 0.000
_reflns_number_gt 3148
_reflns_number_total 4184
_reflns_threshold_expression 'I > 2\s(I)'
_cod_data_source_file c7cc06676g2.cif
_cod_data_source_block 6
_cod_original_cell_volume 1962.5(4)
_cod_database_code 7120687
_shelx_shelxl_version_number 2016/6
_shelx_space_group_comment
;
The symmetry employed for this shelxl refinement is uniquely defined
by the following loop, which should always be used as a source of
symmetry information in preference to the above space-group names.
They are only intended as comments.
;
_shelx_estimated_absorpt_t_min 0.826
_shelx_estimated_absorpt_t_max 0.956

loop_
_space_group_symop_operation_xyz
'x, y, z'
'-x, y+1/2, -z+1/2'
'-x, -y, -z'
'x, -y-1/2, z-1/2'

loop_
_atom_site_label
_atom_site_type_symbol
_atom_site_fract_x
_atom_site_fract_y
_atom_site_fract_z
_atom_site_U_iso_or_equiv
_atom_site_adp_type
_atom_site_occupancy
_atom_site_site_symmetry_order
_atom_site_calc_flag
_atom_site_refinement_flags_posn
_atom_site_refinement_flags_adp
_atom_site_refinement_flags_occupancy
_atom_site_disorder_assembly
_atom_site_disorder_group
Cu1 Cu 0.02367(4) 0.76309(4) 0.39709(2) 0.01761(13) Uani 1 1 d . . . . .
Cl1 Cl 0.15746(9) 0.79878(9) 0.31843(3) 0.0251(2) Uani 1 1 d . . . . .
Cl2 Cl -0.12056(9) 0.63244(8) 0.44852(4) 0.0253(2) Uani 1 1 d . . . . .
N4 N 0.1733(3) 1.1480(2) 0.64221(11) 0.0174(5) Uani 1 1 d . . . . .
N3 N 0.3340(3) 1.0124(2) 0.69703(11) 0.0186(6) Uani 1 1 d . . . . .
N1 N 0.2256(3) 0.7328(3) 0.45449(11) 0.0206(6) Uani 1 1 d . . . . .
C6 C 0.7067(4) 0.6645(3) 0.65614(13) 0.0178(6) Uani 1 1 d . . . . .
N2 N 0.4009(3) 0.6560(3) 0.52997(11) 0.0204(6) Uani 1 1 d . . . . .
C5 C 0.5383(4) 0.6622(3) 0.63656(13) 0.0169(4) Uani 1 1 d . . . . .
C3 C 0.2478(4) 0.6500(3) 0.49953(13) 0.0199(7) Uani 1 1 d . . . . .
H3 H 0.166770 0.594165 0.509010 0.024 Uiso 1 1 calc R U . . .
C11 C 0.5022(4) 0.8219(3) 0.71117(13) 0.0196(5) Uani 1 1 d . . . . .
C9 C 0.6711(4) 0.8280(3) 0.72925(13) 0.0195(5) Uani 1 1 d . . . . .
C17 C 0.1800(4) 1.0532(3) 0.68115(13) 0.0174(6) Uani 1 1 d . . . . .
H17 H 0.088759 1.018832 0.695799 0.021 Uiso 1 1 calc R U . . .
C4 C 0.4681(4) 0.5799(3) 0.58328(13) 0.0214(7) Uani 1 1 d . . . . .
H4A H 0.554139 0.524182 0.572720 0.026 Uiso 1 1 calc R U . . .
H4B H 0.381256 0.526371 0.594923 0.026 Uiso 1 1 calc R U . . .
C8 C 0.7693(4) 0.7476(3) 0.70223(13) 0.0195(5) Uani 1 1 d . . . . .
H8 H 0.883246 0.749236 0.715690 0.023 Uiso 1 1 calc R U . . .
C14 C 0.3926(4) 0.9096(3) 0.73915(13) 0.0196(5) Uani 1 1 d . . . . .
H14A H 0.298760 0.862047 0.749304 0.023 Uiso 1 1 calc R U . . .
H14B H 0.452963 0.945246 0.777116 0.023 Uiso 1 1 calc R U . . .
C16 C 0.3308(4) 1.1690(3) 0.63382(14) 0.0220(7) Uani 1 1 d . . . . .
H16 H 0.364477 1.232004 0.608490 0.026 Uiso 1 1 calc R U . . .
C12 C 0.4351(4) 0.7391(3) 0.66473(13) 0.0169(4) Uani 1 1 d . . . . .
C10 C 0.7515(4) 0.9202(3) 0.77651(14) 0.0263(8) Uani 1 1 d . . . . .
H10A H 0.869383 0.907744 0.782826 0.039 Uiso 1 1 calc R U . . .
H10B H 0.711202 0.906051 0.814705 0.039 Uiso 1 1 calc R U . . .
H10C H 0.725965 1.006188 0.762544 0.039 Uiso 1 1 calc R U . . .
C13 C 0.2531(4) 0.7345(3) 0.64475(15) 0.0224(7) Uani 1 1 d . . . . .
H13A H 0.198713 0.746021 0.679988 0.034 Uiso 1 1 calc R U . . .
H13B H 0.222645 0.652900 0.626000 0.034 Uiso 1 1 calc R U . . .
H13C H 0.220214 0.801575 0.615319 0.034 Uiso 1 1 calc R U . . .
C7 C 0.8236(4) 0.5805(3) 0.62936(15) 0.0262(7) Uani 1 1 d . . . . .
H7A H 0.819371 0.601008 0.586441 0.039 Uiso 1 1 calc R U . . .
H7B H 0.792841 0.492442 0.633317 0.039 Uiso 1 1 calc R U . . .
H7C H 0.934078 0.593858 0.651037 0.039 Uiso 1 1 calc R U . . .
C1 C 0.3721(4) 0.7940(4) 0.45694(15) 0.0347(9) Uani 1 1 d . . . . .
H1 H 0.393961 0.858750 0.430160 0.042 Uiso 1 1 calc R U . . .
C15 C 0.4302(4) 1.0858(3) 0.66725(14) 0.0237(7) Uani 1 1 d . . . . .
H15 H 0.544535 1.079599 0.669615 0.028 Uiso 1 1 calc R U . . .
C2 C 0.4804(4) 0.7474(4) 0.50359(16) 0.0358(9) Uani 1 1 d . . . . .
H2 H 0.589778 0.773336 0.515513 0.043 Uiso 1 1 calc R U . . .
Cl2A Cl 0.8362(2) 0.92590(18) 0.57823(8) 0.0376(4) Uani 0.5 1 d . . P A -1
Cl1A Cl 1.0220(3) 1.0251(2) 0.48811(10) 0.0481(6) Uani 0.5 1 d . . P A -1
C1A C 0.8376(10) 0.9578(8) 0.5010(3) 0.0377(18) Uani 0.5 1 d . . P A -1
H1A1 H 0.747402 1.015928 0.486018 0.045 Uiso 0.5 1 calc R U P A -1
H1A2 H 0.818806 0.878704 0.477710 0.045 Uiso 0.5 1 calc R U P A -1

loop_
_atom_site_aniso_label
_atom_site_aniso_U_11
_atom_site_aniso_U_22
_atom_site_aniso_U_33
_atom_site_aniso_U_23
_atom_site_aniso_U_13
_atom_site_aniso_U_12
Cu1 0.0132(2) 0.0231(2) 0.01413(19) -0.00012(15) -0.00504(14) 0.00103(15)
Cl1 0.0140(4) 0.0467(5) 0.0133(3) 0.0007(3) -0.0021(3) 0.0041(3)
Cl2 0.0169(4) 0.0297(4) 0.0259(4) 0.0105(3) -0.0069(3) -0.0022(3)
N4 0.0163(13) 0.0189(13) 0.0157(12) -0.0003(10) -0.0017(10) 0.0014(10)
N3 0.0189(13) 0.0205(14) 0.0151(12) 0.0014(10) -0.0009(10) 0.0030(11)
N1 0.0168(14) 0.0293(15) 0.0137(12) -0.0016(11) -0.0035(10) -0.0017(11)
C6 0.0152(15) 0.0206(16) 0.0152(14) 0.0052(12) -0.0047(12) 0.0018(12)
N2 0.0151(13) 0.0288(15) 0.0141(12) -0.0030(11) -0.0068(10) -0.0004(11)
C5 0.0161(11) 0.0190(11) 0.0138(9) 0.0032(8) -0.0033(8) -0.0004(8)
C3 0.0149(15) 0.0201(16) 0.0216(15) -0.0010(13) -0.0068(13) 0.0005(12)
C11 0.0241(12) 0.0194(11) 0.0135(10) 0.0027(8) -0.0021(9) 0.0052(9)
C9 0.0188(12) 0.0216(11) 0.0145(10) 0.0037(8) -0.0078(8) 0.0005(9)
C17 0.0159(15) 0.0201(16) 0.0149(14) -0.0027(12) -0.0011(12) -0.0001(12)
C4 0.0198(16) 0.0231(17) 0.0170(14) -0.0015(13) -0.0096(12) 0.0044(13)
C8 0.0188(12) 0.0216(11) 0.0145(10) 0.0037(8) -0.0078(8) 0.0005(9)
C14 0.0241(12) 0.0194(11) 0.0135(10) 0.0027(8) -0.0021(9) 0.0052(9)
C16 0.0181(16) 0.0249(17) 0.0227(16) 0.0078(14) 0.0024(13) 0.0025(13)
C12 0.0161(11) 0.0190(11) 0.0138(9) 0.0032(8) -0.0033(8) -0.0004(8)
C10 0.034(2) 0.0205(17) 0.0189(15) 0.0000(13) -0.0128(14) 0.0018(14)
C13 0.0159(16) 0.0270(18) 0.0226(16) -0.0011(13) -0.0020(13) 0.0005(13)
C7 0.0186(17) 0.0320(19) 0.0253(17) -0.0036(15) -0.0042(13) 0.0049(14)
C1 0.0189(18) 0.062(3) 0.0207(16) 0.0127(17) -0.0032(14) -0.0105(17)
C15 0.0179(17) 0.0271(18) 0.0255(16) 0.0090(14) 0.0022(13) 0.0025(14)
C2 0.0175(18) 0.067(3) 0.0200(16) 0.0112(17) -0.0042(14) -0.0089(17)
Cl2A 0.0465(11) 0.0373(10) 0.0256(8) -0.0049(7) -0.0041(8) -0.0045(9)
Cl1A 0.0525(16) 0.0448(15) 0.0490(15) -0.0114(11) 0.0138(11) -0.0160(11)
C1A 0.040(5) 0.046(5) 0.026(4) -0.010(3) 0.002(3) -0.006(4)

loop_
_atom_type_symbol
_atom_type_description
_atom_type_scat_dispersion_real
_atom_type_scat_dispersion_imag
_atom_type_scat_source
C C 0.0033 0.0016 'International Tables Vol C Tables 4.2.6.8 and 6.1.1.4'
H H 0.0000 0.0000 'International Tables Vol C Tables 4.2.6.8 and 6.1.1.4'
N N 0.0061 0.0033 'International Tables Vol C Tables 4.2.6.8 and 6.1.1.4'
Cl Cl 0.1484 0.1585 'International Tables Vol C Tables 4.2.6.8 and 6.1.1.4'
Cu Cu 0.3201 1.2651 'International Tables Vol C Tables 4.2.6.8 and 6.1.1.4'

loop_
_geom_angle_atom_site_label_1
_geom_angle_atom_site_label_2
_geom_angle_atom_site_label_3
_geom_angle
_geom_angle_site_symmetry_1
_geom_angle_site_symmetry_3
N1 Cu1 N4 158.37(11) . 3_576
N1 Cu1 Cl1 93.21(8) . .
N4 Cu1 Cl1 93.09(8) 3_576 .
N1 Cu1 Cl2 92.14(8) . .
N4 Cu1 Cl2 92.70(8) 3_576 .
Cl1 Cu1 Cl2 149.95(4) . .
C17 N4 C16 105.9(2) . .
C17 N4 Cu1 126.8(2) . 3_576
C16 N4 Cu1 127.3(2) . 3_576
C17 N3 C15 107.3(3) . .
C17 N3 C14 127.6(3) . .
C15 N3 C14 125.1(3) . .
C3 N1 C1 105.7(3) . .
C3 N1 Cu1 126.9(2) . .
C1 N1 Cu1 127.4(2) . .
C8 C6 C5 118.5(3) . .
C8 C6 C7 118.6(3) . .
C5 C6 C7 122.9(3) . .
C3 N2 C2 107.7(3) . .
C3 N2 C4 125.9(3) . .
C2 N2 C4 126.4(3) . .
C6 C5 C12 120.3(3) . .
C6 C5 C4 119.6(3) . .
C12 C5 C4 120.0(3) . .
N1 C3 N2 110.8(3) . .
N1 C3 H3 124.6 . .
N2 C3 H3 124.6 . .
C9 C11 C12 120.1(3) . .
C9 C11 C14 119.9(3) . .
C12 C11 C14 119.8(3) . .
C8 C9 C11 118.8(3) . .
C8 C9 C10 118.5(3) . .
C11 C9 C10 122.7(3) . .
N4 C17 N3 110.7(3) . .
N4 C17 H17 124.7 . .
N3 C17 H17 124.7 . .
N2 C4 C5 111.4(3) . .
N2 C4 H4A 109.3 . .
C5 C4 H4A 109.3 . .
N2 C4 H4B 109.3 . .
C5 C4 H4B 109.3 . .
H4A C4 H4B 108.0 . .
C9 C8 C6 122.4(3) . .
C9 C8 H8 118.8 . .
C6 C8 H8 118.8 . .
N3 C14 C11 110.7(2) . .
N3 C14 H14A 109.5 . .
C11 C14 H14A 109.5 . .
N3 C14 H14B 109.5 . .
C11 C14 H14B 109.5 . .
H14A C14 H14B 108.1 . .
C15 C16 N4 109.4(3) . .
C15 C16 H16 125.3 . .
N4 C16 H16 125.3 . .
C11 C12 C5 119.7(3) . .
C11 C12 C13 119.9(3) . .
C5 C12 C13 120.4(3) . .
C9 C10 H10A 109.5 . .
C9 C10 H10B 109.5 . .
H10A C10 H10B 109.5 . .
C9 C10 H10C 109.5 . .
H10A C10 H10C 109.5 . .
H10B C10 H10C 109.5 . .
C12 C13 H13A 109.5 . .
C12 C13 H13B 109.5 . .
H13A C13 H13B 109.5 . .
C12 C13 H13C 109.5 . .
H13A C13 H13C 109.5 . .
H13B C13 H13C 109.5 . .
C6 C7 H7A 109.5 . .
C6 C7 H7B 109.5 . .
H7A C7 H7B 109.5 . .
C6 C7 H7C 109.5 . .
H7A C7 H7C 109.5 . .
H7B C7 H7C 109.5 . .
C2 C1 N1 109.4(3) . .
C2 C1 H1 125.3 . .
N1 C1 H1 125.3 . .
C16 C15 N3 106.7(3) . .
C16 C15 H15 126.7 . .
N3 C15 H15 126.7 . .
C1 C2 N2 106.5(3) . .
C1 C2 H2 126.8 . .
N2 C2 H2 126.8 . .
Cl2A C1A Cl1A 112.6(4) . .
Cl2A C1A H1A1 109.1 . .
Cl1A C1A H1A1 109.1 . .
Cl2A C1A H1A2 109.1 . .
Cl1A C1A H1A2 109.1 . .
H1A1 C1A H1A2 107.8 . .

loop_
_geom_bond_atom_site_label_1
_geom_bond_atom_site_label_2
_geom_bond_distance
_geom_bond_site_symmetry_2
Cu1 N1 1.972(3) .
Cu1 N4 1.975(2) 3_576
Cu1 Cl1 2.2655(9) .
Cu1 Cl2 2.2719(9) .
N4 C17 1.329(4) .
N4 C16 1.377(4) .
N3 C17 1.349(4) .
N3 C15 1.369(4) .
N3 C14 1.475(4) .
N1 C3 1.329(4) .
N1 C1 1.380(4) .
C6 C8 1.394(4) .
C6 C5 1.404(4) .
C6 C7 1.517(4) .
N2 C3 1.349(4) .
N2 C2 1.365(5) .
N2 C4 1.475(4) .
C5 C12 1.409(4) .
C5 C4 1.518(4) .
C3 H3 0.9500 .
C11 C9 1.404(4) .
C11 C12 1.408(4) .
C11 C14 1.513(4) .
C9 C8 1.390(5) .
C9 C10 1.516(4) .
C17 H17 0.9500 .
C4 H4A 0.9900 .
C4 H4B 0.9900 .
C8 H8 0.9500 .
C14 H14A 0.9900 .
C14 H14B 0.9900 .
C16 C15 1.352(4) .
C16 H16 0.9500 .
C12 C13 1.513(4) .
C10 H10A 0.9800 .
C10 H10B 0.9800 .
C10 H10C 0.9800 .
C13 H13A 0.9800 .
C13 H13B 0.9800 .
C13 H13C 0.9800 .
C7 H7A 0.9800 .
C7 H7B 0.9800 .
C7 H7C 0.9800 .
C1 C2 1.358(5) .
C1 H1 0.9500 .
C15 H15 0.9500 .
C2 H2 0.9500 .
Cl2A C1A 1.763(7) .
Cl1A C1A 1.764(8) .
C1A H1A1 0.9900 .
C1A H1A2 0.9900 .

loop_
_geom_hbond_atom_site_label_D
_geom_hbond_atom_site_label_H
_geom_hbond_atom_site_label_A
_geom_hbond_distance_DH
_geom_hbond_distance_HA
_geom_hbond_distance_DA
_geom_hbond_angle_DHA
_geom_hbond_site_symmetry_A
C3 H3 Cl2 0.95 2.59 3.107(3) 114.7 .
C3 H3 Cl2 0.95 2.64 3.453(3) 143.3 3_566
C4 H4B Cl2 0.99 2.80 3.656(3) 144.8 3_566
C14 H14A Cl1 0.99 2.70 3.614(3) 153.0 4_576
C16 H16 Cl2 0.95 2.65 3.145(3) 113.2 3_576
C1 H1 Cl2A 0.95 2.98 3.477(5) 114.2 3_676
C15 H15 Cl1 0.95 2.78 3.620(3) 148.1 3_676
C2 H2 Cl2A 0.95 2.81 3.689(4) 154.2 .
C1A H1A2 Cl2 0.99 2.77 3.693(8) 155.6 1_655

loop_
_geom_torsion_atom_site_label_1
_geom_torsion_atom_site_label_2
_geom_torsion_atom_site_label_3
_geom_torsion_atom_site_label_4
_geom_torsion
_geom_torsion_site_symmetry_1
C8 C6 C5 C12 -2.4(4) .
C7 C6 C5 C12 177.6(3) .
C8 C6 C5 C4 175.4(3) .
C7 C6 C5 C4 -4.7(4) .
C1 N1 C3 N2 -0.2(4) .
Cu1 N1 C3 N2 -179.3(2) .
C2 N2 C3 N1 0.5(4) .
C4 N2 C3 N1 178.8(3) .
C12 C11 C9 C8 -2.6(4) .
C14 C11 C9 C8 -179.1(3) .
C12 C11 C9 C10 176.6(3) .
C14 C11 C9 C10 0.1(4) .
C16 N4 C17 N3 -0.8(3) .
Cu1 N4 C17 N3 177.63(19) 3_576
C15 N3 C17 N4 0.7(3) .
C14 N3 C17 N4 179.8(3) .
C3 N2 C4 C5 -124.1(3) .
C2 N2 C4 C5 53.9(4) .
C6 C5 C4 N2 -111.1(3) .
C12 C5 C4 N2 66.6(4) .
C11 C9 C8 C6 2.7(5) .
C10 C9 C8 C6 -176.5(3) .
C5 C6 C8 C9 -0.2(5) .
C7 C6 C8 C9 179.9(3) .
C17 N3 C14 C11 131.3(3) .
C15 N3 C14 C11 -49.7(4) .
C9 C11 C14 N3 103.3(3) .
C12 C11 C14 N3 -73.3(4) .
C17 N4 C16 C15 0.6(4) .
Cu1 N4 C16 C15 -177.8(2) 3_576
C9 C11 C12 C5 0.1(4) .
C14 C11 C12 C5 176.6(3) .
C9 C11 C12 C13 -179.0(3) .
C14 C11 C12 C13 -2.5(4) .
C6 C5 C12 C11 2.4(4) .
C4 C5 C12 C11 -175.3(3) .
C6 C5 C12 C13 -178.5(3) .
C4 C5 C12 C13 3.7(4) .
C3 N1 C1 C2 -0.2(4) .
Cu1 N1 C1 C2 178.9(3) .
N4 C16 C15 N3 -0.2(4) .
C17 N3 C15 C16 -0.3(4) .
C14 N3 C15 C16 -179.4(3) .
N1 C1 C2 N2 0.5(5) .
C3 N2 C2 C1 -0.6(4) .
C4 N2 C2 C1 -178.9(3) .
